data_4341698
loop_
_publ_author_name
'Boyle, Timothy J.'
'Yonemoto, Daniel T.'
'Doan, Thu Q.'
'Alam, Todd M.'

_publ_section_title
;
 Synthesis and Structural Characterization of Group 4 Metal Carboxylates
 for Nanowire Production.
;
_journal_name_full 'Inorganic chemistry'
_journal_page_first 141117102556003
_journal_paper_doi 10.1021/ic501904m
_journal_year 2014
_chemical_formula_sum 'C40 H71 Hf2 O16'
_chemical_formula_weight 1164.94
_chemical_name_common 'HfOBut OBc 1:4'
_space_group_crystal_system monoclinic
_space_group_IT_number 14
_space_group_name_Hall '-P 2ybc'
_space_group_name_H-M_alt 'P 1 21/c 1'
_symmetry_space_group_name_Hall '-P 2ybc'
_symmetry_space_group_name_H-M 'P 1 21/c 1'
_atom_sites_solution_hydrogens geom
_cell_angle_alpha 90
_cell_angle_beta 110.520(2)
_cell_angle_gamma 90
_cell_formula_units_Z 4
_cell_length_a 16.148(5)
_cell_length_b 20.579(6)
_cell_length_c 21.896(7)
_cell_measurement_reflns_used 5585
_cell_measurement_temperature 193.(2)
_cell_measurement_theta_max 21.8580
_cell_measurement_theta_min 2.1754
_cell_volume 6815(4)
_computing_cell_refinement 'SAINT V8.34A (Bruker AXS Inc., 2013)'
_computing_data_reduction 'SAINT V8.34A (Bruker AXS Inc., 2013)'
_computing_structure_refinement 'SHELXL-2014 (Sheldrick, 2014)'
_computing_structure_solution 'Bruker XT Intrinsic Solution Method'
_diffrn_ambient_temperature 193.(2)
_diffrn_detector_area_resol_mean 8.3660
_diffrn_measured_fraction_theta_full 0.972
_diffrn_measured_fraction_theta_max 0.972
_diffrn_measurement_device_type 'Bruker Kappa APEX II CCD'
_diffrn_measurement_method '\f and \w scans'
_diffrn_radiation_monochromator graphite
_diffrn_radiation_type 'Mo K\a'
_diffrn_radiation_wavelength 0.71073
_diffrn_reflns_av_R_equivalents 0.1192
_diffrn_reflns_av_unetI/netI 0.1936
_diffrn_reflns_limit_h_max 19
_diffrn_reflns_limit_h_min -19
_diffrn_reflns_limit_k_max 24
_diffrn_reflns_limit_k_min -24
_diffrn_reflns_limit_l_max 24
_diffrn_reflns_limit_l_min -26
_diffrn_reflns_number 35654
_diffrn_reflns_theta_full 25.33
_diffrn_reflns_theta_max 25.33
_diffrn_reflns_theta_min 1.67
_diffrn_source 'fine-focus tube'
_exptl_absorpt_coefficient_mu 3.089
_exptl_absorpt_correction_T_max 0.73
_exptl_absorpt_correction_T_min 0.47
_exptl_absorpt_correction_type multi-scan
_exptl_absorpt_process_details 'SADABS V2012/1 (Bruker AXS Inc.)'
_exptl_crystal_colour colourless
_exptl_crystal_density_diffrn 1.135
_exptl_crystal_density_method 'not measured'
_exptl_crystal_description prism
_exptl_crystal_F_000 2332
_exptl_crystal_size_max 0.284
_exptl_crystal_size_mid 0.225
_exptl_crystal_size_min 0.110
_platon_squeeze_details
;
;
_refine_diff_density_max 0.922
_refine_diff_density_min -1.101
_refine_ls_extinction_method none
_refine_ls_goodness_of_fit_ref 0.794
_refine_ls_hydrogen_treatment constr
_refine_ls_matrix_type full
_refine_ls_number_parameters 536
_refine_ls_number_reflns 12119
_refine_ls_number_restraints 13
_refine_ls_restrained_S_all 0.794
_refine_ls_R_factor_all 0.1414
_refine_ls_R_factor_gt 0.0615
_refine_ls_shift/su_max 0.001
_refine_ls_shift/su_mean 0.000
_refine_ls_structure_factor_coef Fsqd
_refine_ls_weighting_details 'w=1/[\s^2^(Fo^2^)+(0.0555P)^2^] where P=(Fo^2^+2Fc^2^)/3'
_refine_ls_weighting_scheme calc
_refine_ls_wR_factor_gt 0.1343
_refine_ls_wR_factor_ref 0.1639
_reflns_number_gt 4914
_reflns_number_total 12119
_reflns_threshold_expression 'I > 2\s(I)'
_cod_data_source_file ic501904m_si_002.cif
_cod_data_source_block I
_cod_original_cell_volume 6815.(4)
_cod_database_code 4341698

loop_
_space_group_symop_operation_xyz
'x, y, z'
'-x, y+1/2, -z+1/2'
'-x, -y, -z'
'x, -y-1/2, z-1/2'

loop_
_atom_site_type_symbol
_atom_site_label
_atom_site_fract_x
_atom_site_fract_y
_atom_site_fract_z
_atom_site_U_iso_or_equiv
_atom_site_adp_type
_atom_site_calc_flag
_atom_site_refinement_flags_adp
_atom_site_refinement_flags_occupancy
_atom_site_refinement_flags_posn
_atom_site_occupancy
_atom_site_disorder_assembly
_atom_site_disorder_group
Hf Hf1 1.02938(3) 0.78161(3) 0.19717(3) 0.04859(18) Uani d . . . 1.0 . .
Hf Hf2 0.75764(4) 0.80155(3) 0.17035(3) 0.05248(19) Uani d . . . 1.0 . .
O O1 1.1397(6) 0.7679(5) 0.2927(5) 0.078(3) Uani d . . . 1.0 . .
O O2 1.1146(6) 0.6924(5) 0.2196(5) 0.082(3) Uani d . . . 1.0 . .
O O3 1.1267(6) 0.8564(5) 0.1947(4) 0.073(3) Uani d . . . 1.0 . .
O O4 1.0903(6) 0.7835(5) 0.1201(5) 0.070(3) Uani d . . . 1.0 . .
O O5 0.9358(5) 0.8442(4) 0.1292(4) 0.057(2) Uani d . . . 1.0 . .
O O6 0.9512(5) 0.7138(4) 0.1249(4) 0.059(3) Uani d . . . 1.0 . .
O O7 0.9576(5) 0.7312(4) 0.2473(4) 0.057(2) Uani d . . . 1.0 . .
O O8 1.0086(5) 0.8558(4) 0.2572(4) 0.055(2) Uani d . . . 1.0 . .
O O9 0.8630(5) 0.8507(4) 0.2392(4) 0.061(3) Uani d . . . 1.0 . .
O O10 0.8175(5) 0.7257(4) 0.2402(4) 0.056(2) Uani d . . . 1.0 . .
O O11 0.8151(5) 0.7389(4) 0.1180(4) 0.054(2) Uani d . . . 1.0 . .
O O12 0.7980(5) 0.8700(4) 0.1120(4) 0.053(2) Uani d . . . 1.0 . .
O O13 0.6454(6) 0.8045(5) 0.0764(5) 0.091(4) Uani d . . . 1.0 . .
O O14 0.6529(6) 0.7277(5) 0.1445(5) 0.086(3) Uani d . . . 1.0 . .
O O15 0.6868(7) 0.8915(5) 0.1753(5) 0.085(4) Uani d . . . 1.0 . .
O O16 0.6952(6) 0.8171(5) 0.2454(5) 0.078(3) Uani d . . . 1.0 . .
C C1 1.1607(9) 0.7149(8) 0.2738(8) 0.062(4) Uani d . . . 1.0 . .
C C2 1.2409(11) 0.6786(9) 0.3205(9) 0.086(5) Uani d . . . 1.0 . .
C C3 1.2574(11) 0.6940(10) 0.3912(8) 0.117(7) Uani d . . . 1.0 . .
H H3A 1.2549 0.7412 0.3966 0.176 Uiso calc U . . 1.0 . .
H H3B 1.316 0.6779 0.4181 0.176 Uiso calc U . . 1.0 . .
H H3C 1.2121 0.673 0.4046 0.176 Uiso calc U . . 1.0 . .
C C4 1.3191(11) 0.7012(9) 0.3039(8) 0.116(7) Uani d . . . 1.0 . .
H H4A 1.3262 0.6733 0.2699 0.174 Uiso calc U . . 1.0 . .
H H4B 1.3726 0.699 0.3429 0.174 Uiso calc U . . 1.0 . .
H H4C 1.3095 0.7461 0.2882 0.174 Uiso calc U . . 1.0 . .
C C5 1.2316(13) 0.6088(11) 0.3067(10) 0.140(8) Uani d . . . 1.0 . .
H H5A 1.1892 0.5903 0.3247 0.21 Uiso calc U . . 1.0 . .
H H5B 1.2891 0.5876 0.3266 0.21 Uiso calc U . . 1.0 . .
H H5C 1.2102 0.6019 0.2594 0.21 Uiso calc U . . 1.0 . .
C C6 1.1388(9) 0.8326(8) 0.1467(8) 0.061(4) Uani d . . . 1.0 . .
C C7 1.2070(9) 0.8582(8) 0.1186(6) 0.077(5) Uani d . . D 1.0 . .
C C8 1.2925(10) 0.8205(8) 0.1572(9) 0.108(6) Uani d . . . 1.0 . .
H H8A 1.2806 0.7737 0.1531 0.162 Uiso calc U . . 1.0 . .
H H8B 1.312 0.833 0.2033 0.162 Uiso calc U . . 1.0 . .
H H8C 1.339 0.831 0.1396 0.162 Uiso calc U . . 1.0 . .
C C9 1.1741(11) 0.8470(9) 0.0402(6) 0.105(6) Uani d . . D 1.0 . .
H H9A 1.1138 0.8638 0.02 0.158 Uiso calc U . . 1.0 . .
H H9B 1.1747 0.8004 0.031 0.158 Uiso calc U . . 1.0 . .
H H9C 1.2138 0.8699 0.0224 0.158 Uiso calc U . . 1.0 . .
C C10 1.2220(10) 0.9297(8) 0.1342(8) 0.093(5) Uani d . . . 1.0 . .
H H10A 1.2818 0.9416 0.1366 0.14 Uiso calc U . . 1.0 . .
H H10B 1.2152 0.9386 0.1761 0.14 Uiso calc U . . 1.0 . .
H H10C 1.1787 0.9552 0.0999 0.14 Uiso calc U . . 1.0 . .
C C11 0.8685(9) 0.8781(7) 0.1010(6) 0.050(3) Uani d . . . 1.0 . .
C C12 0.8688(10) 0.9277(8) 0.0516(8) 0.073(4) Uani d U . . 1.0 . .
C C13 0.9400(15) 0.9206(12) 0.0288(13) 0.255(18) Uani d U . . 1.0 . .
H H13A 0.9732 0.9576 0.0253 0.306 Uiso calc U . R 1.0 . .
H H13B 0.9546 0.8789 0.017 0.306 Uiso calc U . R 1.0 . .
C C14 0.8327(19) 0.9857(10) 0.0728(15) 0.229(15) Uani d . . . 1.0 . .
H H14A 0.7685 0.9872 0.0503 0.344 Uiso calc U . . 1.0 . .
H H14B 0.8595 1.0248 0.062 0.344 Uiso calc U . . 1.0 . .
H H14C 0.8461 0.9837 0.12 0.344 Uiso calc U . . 1.0 . .
C C15 0.7939(17) 0.9113(11) -0.0159(10) 0.174(10) Uani d . . . 1.0 . .
H H15A 0.7997 0.9403 -0.0498 0.262 Uiso calc U . . 1.0 . .
H H15B 0.7358 0.9175 -0.0121 0.262 Uiso calc U . . 1.0 . .
H H15C 0.8 0.8661 -0.0277 0.262 Uiso calc U . . 1.0 . .
C C16 0.8706(9) 0.7069(6) 0.1000(6) 0.047(3) Uani d . . . 1.0 . .
C C17 0.8320(10) 0.6636(8) 0.0425(8) 0.077(4) Uani d U . . 1.0 . .
C C18 0.9021(12) 0.6146(9) 0.0409(9) 0.133(8) Uani d . . . 1.0 . .
H H18A 0.9056 0.6137 -0.0029 0.199 Uiso calc U . . 1.0 . .
H H18B 0.8862 0.5713 0.0519 0.199 Uiso calc U . . 1.0 . .
H H18C 0.9596 0.6273 0.0726 0.199 Uiso calc U . . 1.0 . .
C C19 0.794(2) 0.7028(11) -0.0160(10) 0.251(18) Uani d U . . 1.0 . .
H H19A 0.8095 0.6837 -0.0516 0.377 Uiso calc U . . 1.0 . .
H H19B 0.8178 0.7471 -0.0075 0.377 Uiso calc U . . 1.0 . .
H H19C 0.7297 0.704 -0.0283 0.377 Uiso calc U . . 1.0 . .
C C20 0.7620(16) 0.6188(12) 0.0543(13) 0.220(14) Uani d . . . 1.0 . .
H H20A 0.7043 0.6263 0.0203 0.33 Uiso calc U . . 1.0 . .
H H20B 0.7582 0.6284 0.0971 0.33 Uiso calc U . . 1.0 . .
H H20C 0.7792 0.5733 0.053 0.33 Uiso calc U . . 1.0 . .
C C21 0.8953(8) 0.7062(6) 0.2641(6) 0.045(3) Uani d . . . 1.0 . .
C C22 0.9183(11) 0.6513(8) 0.3115(9) 0.084(5) Uani d . . . 1.0 . .
C C23 1.0017(16) 0.6594(11) 0.3640(9) 0.182(12) Uani d . . . 1.0 . .
H H23A 1.0479 0.6356 0.3539 0.274 Uiso calc U . . 1.0 . .
H H23B 0.997 0.6425 0.4045 0.274 Uiso calc U . . 1.0 . .
H H23C 1.017 0.7056 0.3694 0.274 Uiso calc U . . 1.0 . .
C C24 0.934(2) 0.5932(11) 0.2695(12) 0.206(13) Uani d . . . 1.0 . .
H H24A 0.9206 0.6076 0.2244 0.309 Uiso calc U . . 1.0 . .
H H24B 0.8952 0.5569 0.2704 0.309 Uiso calc U . . 1.0 . .
H H24C 0.9958 0.5792 0.2878 0.309 Uiso calc U . . 1.0 . .
C C25 0.8415(15) 0.6226(11) 0.3195(12) 0.183(11) Uani d . . . 1.0 . .
H H25A 0.7924 0.6228 0.2776 0.274 Uiso calc U . . 1.0 . .
H H25B 0.8249 0.6477 0.3515 0.274 Uiso calc U . . 1.0 . .
H H25C 0.8548 0.5777 0.3348 0.274 Uiso calc U . . 1.0 . .
C C26 0.9420(10) 0.8715(6) 0.2709(6) 0.049(3) Uani d . . D 1.0 . .
C C31 0.6127(9) 0.7552(8) 0.0890(7) 0.063(4) Uani d . . . 1.0 . .
C C32 0.5220(10) 0.7251(9) 0.0452(9) 0.093(6) Uani d . . . 1.0 . .
C C33 0.5127(11) 0.7406(10) -0.0264(9) 0.126(7) Uani d . . . 1.0 . .
H H33A 0.4505 0.737 -0.0546 0.189 Uiso calc U . . 1.0 . .
H H33B 0.5482 0.7097 -0.0409 0.189 Uiso calc U . . 1.0 . .
H H33C 0.5337 0.7849 -0.0289 0.189 Uiso calc U . . 1.0 . .
C C34 0.5157(11) 0.6518(9) 0.0529(9) 0.114(7) Uani d . . . 1.0 . .
H H34A 0.4567 0.6368 0.0256 0.172 Uiso calc U . . 1.0 . .
H H34B 0.5258 0.6415 0.0986 0.172 Uiso calc U . . 1.0 . .
H H34C 0.5605 0.6301 0.0394 0.172 Uiso calc U . . 1.0 . .
C C35 0.4496(9) 0.7615(8) 0.0667(8) 0.093(6) Uani d . . . 1.0 . .
H H35A 0.3911 0.7555 0.0331 0.139 Uiso calc U . . 1.0 . .
H H35B 0.4636 0.8079 0.0722 0.139 Uiso calc U . . 1.0 . .
H H35C 0.4495 0.7433 0.108 0.139 Uiso calc U . . 1.0 . .
C C36 0.6652(9) 0.8743(8) 0.2221(9) 0.071(5) Uani d . . . 1.0 . .
C C37 0.6076(11) 0.9077(8) 0.2529(8) 0.082(5) Uani d U . . 1.0 . .
C C38 0.6232(12) 0.9813(9) 0.2459(10) 0.132(8) Uani d U . . 1.0 . .
H H38A 0.6391 0.9884 0.2072 0.198 Uiso calc U . . 1.0 . .
H H38B 0.6713 0.9965 0.2847 0.198 Uiso calc U . . 1.0 . .
H H38C 0.569 1.0054 0.2414 0.198 Uiso calc U . . 1.0 . .
C C39 0.6318(12) 0.8895(10) 0.3243(8) 0.122(7) Uani d . . . 1.0 . .
H H39A 0.614 0.8445 0.3277 0.184 Uiso calc U . . 1.0 . .
H H39B 0.6012 0.9185 0.3449 0.184 Uiso calc U . . 1.0 . .
H H39C 0.6958 0.8937 0.3465 0.184 Uiso calc U . . 1.0 . .
C C40 0.5119(11) 0.8880(10) 0.2118(10) 0.134(8) Uani d . . . 1.0 . .
H H40A 0.5046 0.8886 0.1654 0.201 Uiso calc U . . 1.0 . .
H H40B 0.4704 0.9187 0.2197 0.201 Uiso calc U . . 1.0 . .
H H40C 0.5001 0.8441 0.2241 0.201 Uiso calc U . . 1.0 . .
C C27 0.958(4) 0.911(3) 0.342(3) 0.077(4) Uani d . P . 0.356(18) A 1
C C28A 0.921(5) 0.905(5) 0.373(4) 0.122(7) Uani d . P . 0.356(18) A 1
H H28A 0.956 0.8806 0.4116 0.184 Uiso calc U P . 0.356 A 1
H H28B 0.8661 0.8816 0.3498 0.184 Uiso calc U P . 0.356 A 1
H H28C 0.9067 0.948 0.386 0.184 Uiso calc U P . 0.356 A 1
C C29A 1.0354(16) 0.9366(18) 0.3699(17) 0.152(17) Uani d . P D 0.644(18) A 1
H H29A 1.0293 0.9771 0.3914 0.227 Uiso calc U P . 0.644 A 1
H H29B 1.0627 0.9456 0.3373 0.227 Uiso calc U P . 0.644 A 1
H H29C 1.0727 0.9062 0.4025 0.227 Uiso calc U P . 0.644 A 1
C C30A 0.886(4) 0.978(3) 0.285(3) 0.133(8) Uani d . P . 0.356(18) A 1
H H30A 0.9031 0.9832 0.2469 0.199 Uiso calc U P . 0.356 A 1
H H30B 0.8958 1.0196 0.3094 0.199 Uiso calc U P . 0.356 A 1
H H30C 0.8236 0.9664 0.2719 0.199 Uiso calc U P . 0.356 A 1
C C28 0.997(4) 0.880(3) 0.401(3) 0.27(3) Uani d . P . 0.644(18) A 2
H H28D 1.0597 0.8717 0.4115 0.399 Uiso calc U P . 0.644 A 2
H H28E 0.9653 0.839 0.3992 0.399 Uiso calc U P . 0.644 A 2
H H28F 0.9883 0.908 0.4348 0.399 Uiso calc U P . 0.644 A 2
C C29 0.979(4) 0.976(2) 0.308(3) 0.090(11) Uani d U P . 0.356(18) A 2
H H29D 1.0301 0.9693 0.2943 0.136 Uiso calc U P . 0.356 A 2
H H29E 0.9961 1.0032 0.347 0.136 Uiso calc U P . 0.356 A 2
H H29F 0.9321 0.9984 0.2724 0.136 Uiso calc U P . 0.356 A 2
C C30 0.864(3) 0.925(2) 0.345(2) 0.17(2) Uani d . P . 0.644(18) A 2
H H30D 0.8572 0.8825 0.363 0.255 Uiso calc U P . 0.644 A 2
H H30F 0.8103 0.9356 0.3086 0.255 Uiso calc U P . 0.644 A 2
H H30E 0.8749 0.9582 0.3791 0.255 Uiso calc U P . 0.644 A 2
C C27A 0.9506(17) 0.9224(9) 0.3191(9) 0.073(4) Uani d U P D 0.644(18) A 2

loop_
_atom_site_aniso_label
_atom_site_aniso_U_11
_atom_site_aniso_U_22
_atom_site_aniso_U_33
_atom_site_aniso_U_12
_atom_site_aniso_U_13
_atom_site_aniso_U_23
Hf1 0.0406(3) 0.0609(4) 0.0458(4) -0.0003(3) 0.0170(3) 0.0031(3)
Hf2 0.0408(3) 0.0651(4) 0.0530(4) 0.0000(3) 0.0182(3) 0.0062(3)
O1 0.053(6) 0.086(8) 0.067(7) 0.003(6) -0.014(5) -0.002(6)
O2 0.066(7) 0.089(8) 0.076(8) 0.031(6) 0.007(6) -0.007(6)
O3 0.060(6) 0.112(9) 0.049(6) -0.016(6) 0.023(5) -0.008(6)
O4 0.077(7) 0.077(7) 0.077(7) -0.013(6) 0.052(6) -0.014(6)
O5 0.051(6) 0.066(6) 0.058(6) 0.002(5) 0.024(5) 0.021(5)
O6 0.035(5) 0.071(7) 0.070(6) -0.012(5) 0.017(5) -0.022(5)
O7 0.045(5) 0.070(7) 0.060(6) 0.006(5) 0.023(5) 0.018(5)
O8 0.058(6) 0.064(6) 0.053(6) -0.005(5) 0.034(5) -0.011(5)
O9 0.046(6) 0.073(7) 0.058(6) -0.008(5) 0.011(5) -0.004(5)
O10 0.048(6) 0.061(6) 0.056(6) 0.008(5) 0.014(5) 0.020(5)
O11 0.052(6) 0.063(6) 0.049(6) -0.002(5) 0.021(5) -0.009(5)
O12 0.049(6) 0.057(6) 0.055(6) -0.005(5) 0.019(5) 0.002(5)
O13 0.066(7) 0.096(9) 0.086(8) -0.015(6) -0.004(6) 0.024(7)
O14 0.063(7) 0.133(10) 0.055(7) -0.042(6) 0.013(5) 0.013(7)
O15 0.087(8) 0.092(9) 0.087(9) 0.031(6) 0.044(7) 0.011(7)
O16 0.078(7) 0.089(8) 0.098(8) -0.004(6) 0.067(7) -0.007(7)
C1 0.036(8) 0.088(13) 0.072(12) 0.010(9) 0.033(8) 0.012(10)
C2 0.058(11) 0.106(15) 0.095(15) 0.025(11) 0.027(10) 0.028(12)
C3 0.104(15) 0.17(2) 0.056(12) -0.011(13) 0.001(10) 0.016(12)
C4 0.079(13) 0.17(2) 0.091(14) 0.012(13) 0.022(11) 0.024(13)
C5 0.126(18) 0.135(19) 0.129(18) 0.058(15) 0.007(14) 0.031(15)
C6 0.034(8) 0.078(12) 0.070(12) 0.011(8) 0.016(8) 0.013(9)
C7 0.056(10) 0.078(12) 0.111(14) 0.003(9) 0.045(10) 0.016(10)
C8 0.053(11) 0.094(13) 0.19(2) -0.007(10) 0.059(12) 0.034(13)
C9 0.134(16) 0.141(17) 0.061(12) -0.026(13) 0.062(11) -0.009(11)
C10 0.076(12) 0.081(13) 0.136(16) -0.013(10) 0.054(11) 0.009(11)
C11 0.047(9) 0.061(10) 0.038(8) 0.005(7) 0.010(7) 0.007(7)
C12 0.069(9) 0.076(10) 0.077(11) 0.016(8) 0.029(8) 0.029(8)
C13 0.21(3) 0.27(3) 0.39(4) 0.13(2) 0.23(3) 0.25(3)
C14 0.29(4) 0.072(16) 0.35(4) 0.06(2) 0.15(3) 0.10(2)
C15 0.22(3) 0.18(2) 0.088(17) -0.03(2) 0.012(18) 0.010(16)
C16 0.060(9) 0.049(9) 0.047(9) -0.001(7) 0.036(7) 0.000(7)
C17 0.067(10) 0.096(13) 0.073(11) -0.008(9) 0.031(9) -0.035(9)
C18 0.128(16) 0.129(16) 0.121(16) 0.006(13) 0.017(13) -0.087(13)
C19 0.45(5) 0.13(2) 0.068(14) -0.01(2) -0.04(2) -0.043(11)
C20 0.20(2) 0.22(3) 0.31(3) -0.17(2) 0.18(2) -0.17(3)
C21 0.045(8) 0.049(9) 0.044(8) 0.001(7) 0.018(7) 0.005(7)
C22 0.072(12) 0.078(13) 0.115(16) 0.019(10) 0.047(11) 0.052(11)
C23 0.21(2) 0.17(2) 0.082(15) -0.068(19) -0.058(15) 0.064(15)
C24 0.35(4) 0.099(19) 0.17(2) 0.03(2) 0.08(3) 0.034(17)
C25 0.16(2) 0.19(2) 0.22(3) 0.009(18) 0.11(2) 0.14(2)
C26 0.074(10) 0.036(8) 0.039(8) 0.006(7) 0.024(8) -0.001(6)
C31 0.048(9) 0.082(12) 0.054(10) -0.002(9) 0.013(8) -0.009(9)
C32 0.053(11) 0.124(16) 0.095(14) -0.038(11) 0.019(10) 0.008(12)
C33 0.081(14) 0.17(2) 0.105(16) -0.037(13) 0.007(12) -0.010(15)
C34 0.083(13) 0.102(15) 0.173(19) -0.044(11) 0.063(13) -0.019(14)
C35 0.035(9) 0.125(15) 0.119(14) 0.000(9) 0.027(9) 0.010(12)
C36 0.037(9) 0.059(11) 0.105(15) 0.007(8) 0.009(9) -0.021(10)
C37 0.073(12) 0.097(11) 0.083(13) 0.015(10) 0.034(10) -0.002(11)
C38 0.121(16) 0.096(11) 0.21(2) 0.020(12) 0.101(16) -0.034(15)
C39 0.114(16) 0.18(2) 0.078(13) 0.047(14) 0.046(12) -0.017(13)
C40 0.055(12) 0.18(2) 0.166(19) 0.004(12) 0.036(12) -0.061(16)
C27 0.067(10) 0.096(13) 0.073(11) -0.008(9) 0.031(9) -0.035(9)
C28A 0.114(16) 0.18(2) 0.078(13) 0.047(14) 0.046(12) -0.017(13)
C29A 0.08(2) 0.16(4) 0.19(4) -0.06(2) 0.00(2) -0.03(3)
C30A 0.128(16) 0.129(16) 0.121(16) 0.006(13) 0.017(13) -0.087(13)
C28 0.15(5) 0.34(8) 0.25(6) 0.02(5) 0.02(4) 0.10(5)
C29 0.092(12) 0.088(12) 0.091(12) -0.002(4) 0.031(6) -0.001(4)
C30 0.15(4) 0.24(5) 0.16(4) -0.06(3) 0.10(3) -0.11(4)
C27A 0.069(9) 0.076(10) 0.077(11) 0.016(8) 0.029(8) 0.029(8)

loop_
_atom_type_symbol
_atom_type_description
_atom_type_scat_dispersion_real
_atom_type_scat_dispersion_imag
_atom_type_scat_source
C C 0.0033 0.0016 'International Tables Vol C Tables 4.2.6.8 and 6.1.1.4'
H H 0.0000 0.0000 'International Tables Vol C Tables 4.2.6.8 and 6.1.1.4'
O O 0.0106 0.0060 'International Tables Vol C Tables 4.2.6.8 and 6.1.1.4'
Hf Hf -0.5830 6.1852 'International Tables Vol C Tables 4.2.6.8 and 6.1.1.4'

loop_
_geom_angle_atom_site_label_1
_geom_angle_atom_site_label_2
_geom_angle_atom_site_label_3
_geom_angle
O8 Hf1 O7 78.3(3)
O8 Hf1 O5 76.8(3)
O7 Hf1 O5 105.8(3)
O8 Hf1 O6 138.0(3)
O7 Hf1 O6 77.2(3)
O5 Hf1 O6 77.9(3)
O8 Hf1 O3 77.4(3)
O7 Hf1 O3 150.7(3)
O5 Hf1 O3 84.2(3)
O6 Hf1 O3 132.1(3)
O8 Hf1 O4 131.7(3)
O7 Hf1 O4 149.8(3)
O5 Hf1 O4 81.6(3)
O6 Hf1 O4 75.9(3)
O3 Hf1 O4 57.6(3)
O8 Hf1 O1 76.0(4)
O7 Hf1 O1 81.7(3)
O5 Hf1 O1 149.5(4)
O6 Hf1 O1 132.3(4)
O3 Hf1 O1 76.8(3)
O4 Hf1 O1 107.0(4)
O8 Hf1 O2 132.3(4)
O7 Hf1 O2 83.8(3)
O5 Hf1 O2 151.0(4)
O6 Hf1 O2 77.7(3)
O3 Hf1 O2 100.8(4)
O4 Hf1 O2 77.3(4)
O1 Hf1 O2 57.7(3)
O9 Hf2 O11 106.3(3)
O9 Hf2 O12 76.9(3)
O11 Hf2 O12 78.3(3)
O9 Hf2 O10 77.9(3)
O11 Hf2 O10 76.9(3)
O12 Hf2 O10 137.7(3)
O9 Hf2 O14 151.3(3)
O11 Hf2 O14 83.4(3)
O12 Hf2 O14 131.8(3)
O10 Hf2 O14 78.2(4)
O9 Hf2 O15 82.1(4)
O11 Hf2 O15 149.8(4)
O12 Hf2 O15 75.5(4)
O10 Hf2 O15 133.2(4)
O14 Hf2 O15 103.2(4)
O9 Hf2 O13 148.0(4)
O11 Hf2 O13 83.5(4)
O12 Hf2 O13 75.5(3)
O10 Hf2 O13 134.0(4)
O14 Hf2 O13 58.3(3)
O15 Hf2 O13 75.7(4)
O9 Hf2 O16 82.2(3)
O11 Hf2 O16 150.8(4)
O12 Hf2 O16 130.8(4)
O10 Hf2 O16 77.7(4)
O14 Hf2 O16 77.4(4)
O15 Hf2 O16 57.7(4)
O13 Hf2 O16 104.3(4)
C1 O1 Hf1 91.1(9)
C1 O2 Hf1 91.1(9)
C6 O3 Hf1 94.0(9)
C6 O4 Hf1 91.8(8)
C11 O5 Hf1 162.6(9)
C16 O6 Hf1 131.1(8)
C21 O7 Hf1 163.9(8)
C26 O8 Hf1 132.0(8)
C26 O9 Hf2 161.0(9)
C21 O10 Hf2 131.7(8)
C16 O11 Hf2 162.9(9)
C11 O12 Hf2 133.3(9)
C31 O13 Hf2 92.6(9)
C31 O14 Hf2 91.6(9)
C36 O15 Hf2 95.9(10)
C36 O16 Hf2 92.4(10)
O2 C1 O1 119.8(14)
O2 C1 C2 122.4(16)
O1 C1 C2 117.8(16)
C5 C2 C4 106.7(17)
C5 C2 C3 112.8(17)
C4 C2 C3 108.6(16)
C5 C2 C1 109.8(16)
C4 C2 C1 105.8(14)
C3 C2 C1 112.6(15)
C2 C3 H3A 109.5
C2 C3 H3B 109.5
H3A C3 H3B 109.5
C2 C3 H3C 109.5
H3A C3 H3C 109.5
H3B C3 H3C 109.5
C2 C4 H4A 109.5
C2 C4 H4B 109.5
H4A C4 H4B 109.5
C2 C4 H4C 109.5
H4A C4 H4C 109.5
H4B C4 H4C 109.5
C2 C5 H5A 109.5
C2 C5 H5B 109.5
H5A C5 H5B 109.5
C2 C5 H5C 109.5
H5A C5 H5C 109.5
H5B C5 H5C 109.5
O3 C6 O4 116.4(13)
O3 C6 C7 123.7(14)
O4 C6 C7 119.9(14)
C10 C7 C6 109.0(12)
C10 C7 C8 108.8(12)
C6 C7 C8 103.7(11)
C10 C7 C9 110.2(13)
C6 C7 C9 111.1(11)
C8 C7 C9 113.8(13)
C7 C8 H8A 109.5
C7 C8 H8B 109.5
H8A C8 H8B 109.5
C7 C8 H8C 109.5
H8A C8 H8C 109.5
H8B C8 H8C 109.5
C7 C9 H9A 109.5
C7 C9 H9B 109.5
H9A C9 H9B 109.5
C7 C9 H9C 109.5
H9A C9 H9C 109.5
H9B C9 H9C 109.5
C7 C10 H10A 109.5
C7 C10 H10B 109.5
H10A C10 H10B 109.5
C7 C10 H10C 109.5
H10A C10 H10C 109.5
H10B C10 H10C 109.5
O12 C11 O5 121.3(12)
O12 C11 C12 117.7(12)
O5 C11 C12 121.0(13)
C13 C12 C14 131.(2)
C13 C12 C11 113.4(14)
C14 C12 C11 103.0(15)
C13 C12 C15 95.6(18)
C14 C12 C15 102.1(17)
C11 C12 C15 109.7(14)
C12 C13 H13A 120.0
C12 C13 H13B 120.0
H13A C13 H13B 120.0
C12 C14 H14A 109.5
C12 C14 H14B 109.5
H14A C14 H14B 109.5
C12 C14 H14C 109.5
H14A C14 H14C 109.5
H14B C14 H14C 109.5
C12 C15 H15A 109.5
C12 C15 H15B 109.5
H15A C15 H15B 109.5
C12 C15 H15C 109.5
H15A C15 H15C 109.5
H15B C15 H15C 109.5
O6 C16 O11 123.3(12)
O6 C16 C17 120.6(12)
O11 C16 C17 115.9(12)
C19 C17 C16 109.6(15)
C19 C17 C18 115.5(18)
C16 C17 C18 108.7(13)
C19 C17 C20 112.(2)
C16 C17 C20 109.3(14)
C18 C17 C20 101.6(17)
C17 C18 H18A 109.5
C17 C18 H18B 109.5
H18A C18 H18B 109.5
C17 C18 H18C 109.5
H18A C18 H18C 109.5
H18B C18 H18C 109.5
C17 C19 H19A 109.5
C17 C19 H19B 109.5
H19A C19 H19B 109.5
C17 C19 H19C 109.5
H19A C19 H19C 109.5
H19B C19 H19C 109.5
C17 C20 H20A 109.5
C17 C20 H20B 109.5
H20A C20 H20B 109.5
C17 C20 H20C 109.5
H20A C20 H20C 109.5
H20B C20 H20C 109.5
O10 C21 O7 121.5(12)
O10 C21 C22 120.4(12)
O7 C21 C22 118.1(12)
C25 C22 C23 123.7(18)
C25 C22 C21 112.4(14)
C23 C22 C21 113.8(15)
C25 C22 C24 94.6(18)
C23 C22 C24 104.8(18)
C21 C22 C24 102.7(15)
C22 C23 H23A 109.5
C22 C23 H23B 109.5
H23A C23 H23B 109.5
C22 C23 H23C 109.5
H23A C23 H23C 109.5
H23B C23 H23C 109.5
C22 C24 H24A 109.5
C22 C24 H24B 109.5
H24A C24 H24B 109.5
C22 C24 H24C 109.5
H24A C24 H24C 109.5
H24B C24 H24C 109.5
C22 C25 H25A 109.5
C22 C25 H25B 109.5
H25A C25 H25B 109.5
C22 C25 H25C 109.5
H25A C25 H25C 109.5
H25B C25 H25C 109.5
O8 C26 O9 123.6(12)
O8 C26 C27A 119.0(16)
O9 C26 C27A 116.8(15)
O8 C26 C27 118.(2)
O9 C26 C27 117.(2)
O13 C31 O14 117.6(14)
O13 C31 C32 125.1(15)
O14 C31 C32 117.2(15)
C34 C32 C33 109.1(16)
C34 C32 C31 114.0(15)
C33 C32 C31 105.9(13)
C34 C32 C35 110.4(13)
C33 C32 C35 112.4(15)
C31 C32 C35 105.0(13)
C32 C33 H33A 109.5
C32 C33 H33B 109.5
H33A C33 H33B 109.5
C32 C33 H33C 109.5
H33A C33 H33C 109.5
H33B C33 H33C 109.5
C32 C34 H34A 109.5
C32 C34 H34B 109.5
H34A C34 H34B 109.5
C32 C34 H34C 109.5
H34A C34 H34C 109.5
H34B C34 H34C 109.5
C32 C35 H35A 109.5
C32 C35 H35B 109.5
H35A C35 H35B 109.5
C32 C35 H35C 109.5
H35A C35 H35C 109.5
H35B C35 H35C 109.5
O15 C36 O16 113.9(14)
O15 C36 C37 129.8(16)
O16 C36 C37 116.2(17)
C36 C37 C39 112.0(14)
C36 C37 C40 105.7(13)
C39 C37 C40 112.3(16)
C36 C37 C38 104.8(14)
C39 C37 C38 110.5(16)
C40 C37 C38 111.2(15)
C37 C38 H38A 109.5
C37 C38 H38B 109.5
H38A C38 H38B 109.5
C37 C38 H38C 109.5
H38A C38 H38C 109.5
H38B C38 H38C 109.5
C37 C39 H39A 109.5
C37 C39 H39B 109.5
H39A C39 H39B 109.5
C37 C39 H39C 109.5
H39A C39 H39C 109.5
H39B C39 H39C 109.5
C37 C40 H40A 109.5
C37 C40 H40B 109.5
H40A C40 H40B 109.5
C37 C40 H40C 109.5
H40A C40 H40C 109.5
H40B C40 H40C 109.5
C28A C27 C29A 114.(7)
C28A C27 C26 127.(7)
C29A C27 C26 116.(4)
C28A C27 C30A 98.(7)
C29A C27 C30A 106.(4)
C26 C27 C30A 84.(3)
C27 C28A C29A 37.(5)
C27 C28A H28A 109.5
C29A C28A H28A 86.2
C27 C28A H28B 109.5
C29A C28A H28B 146.1
H28A C28A H28B 109.5
C27 C28A H28C 109.5
C29A C28A H28C 92.0
H28A C28A H28C 109.5
H28B C28A H28C 109.5
C27 C29A C28A 29.(3)
C27 C29A H29A 109.5
C28A C29A H29A 90.6
C27 C29A H29B 109.5
C28A C29A H29B 138.5
H29A C29A H29B 109.5
C27 C29A H29C 109.5
C28A C29A H29C 96.4
H29A C29A H29C 109.5
H29B C29A H29C 109.5
C27 C30A H30A 109.5
C27 C30A H30B 109.5
H30A C30A H30B 109.5
C27 C30A H30C 109.5
H30A C30A H30C 109.5
H30B C30A H30C 109.5
C27A C28 H28D 109.5
C27A C28 H28E 109.5
H28D C28 H28E 109.5
C27A C28 H28F 109.5
H28D C28 H28F 109.5
H28E C28 H28F 109.5
C27A C29 H29D 109.5
C27A C29 H29E 109.5
H29D C29 H29E 109.5
C27A C29 H29F 109.5
H29D C29 H29F 109.5
H29E C29 H29F 109.5
C27A C30 H30D 109.5
C27A C30 H30F 109.5
H30D C30 H30F 109.5
C27A C30 H30E 109.5
H30D C30 H30E 109.5
H30F C30 H30E 109.5
C29 C27A C26 116.(3)
C29 C27A C30 116.(3)
C26 C27A C30 113.(2)
C29 C27A C28 123.(3)
C26 C27A C28 105.(2)
C30 C27A C28 78.(3)

loop_
_geom_bond_atom_site_label_1
_geom_bond_atom_site_label_2
_geom_bond_distance
Hf1 O8 2.117(8)
Hf1 O7 2.125(8)
Hf1 O5 2.140(8)
Hf1 O6 2.156(8)
Hf1 O3 2.214(9)
Hf1 O4 2.233(8)
Hf1 O1 2.240(8)
Hf1 O2 2.243(9)
Hf2 O9 2.095(8)
Hf2 O11 2.140(8)
Hf2 O12 2.150(8)
Hf2 O10 2.162(8)
Hf2 O14 2.196(9)
Hf2 O15 2.199(10)
Hf2 O13 2.215(9)
Hf2 O16 2.232(8)
O1 C1 1.255(15)
O2 C1 1.248(16)
O3 C6 1.235(15)
O4 C6 1.285(15)
O5 C11 1.257(13)
O6 C16 1.229(13)
O7 C21 1.293(13)
O8 C26 1.255(13)
O9 C26 1.293(14)
O10 C21 1.246(13)
O11 C16 1.282(13)
O12 C11 1.255(13)
O13 C31 1.221(15)
O14 C31 1.291(15)
O15 C36 1.244(18)
O16 C36 1.308(16)
C1 C2 1.534(19)
C2 C5 1.46(2)
C2 C4 1.51(2)
C2 C3 1.51(2)
C3 H3A 0.98
C3 H3B 0.98
C3 H3C 0.98
C4 H4A 0.98
C4 H4B 0.98
C4 H4C 0.98
C5 H5A 0.98
C5 H5B 0.98
C5 H5C 0.98
C6 C7 1.532(17)
C7 C10 1.510(19)
C7 C8 1.552(19)
C7 C9 1.6248(11)
C8 H8A 0.98
C8 H8B 0.98
C8 H8C 0.98
C9 H9A 0.98
C9 H9B 0.98
C9 H9C 0.98
C10 H10A 0.98
C10 H10B 0.98
C10 H10C 0.98
C11 C12 1.488(17)
C12 C13 1.41(2)
C12 C14 1.47(3)
C12 C15 1.58(2)
C13 H13A 0.95
C13 H13B 0.95
C14 H14A 0.98
C14 H14B 0.98
C14 H14C 0.98
C15 H15A 0.98
C15 H15B 0.98
C15 H15C 0.98
C16 C17 1.488(17)
C17 C19 1.46(2)
C17 C18 1.53(2)
C17 C20 1.55(2)
C18 H18A 0.98
C18 H18B 0.98
C18 H18C 0.98
C19 H19A 0.98
C19 H19B 0.98
C19 H19C 0.98
C20 H20A 0.98
C20 H20B 0.98
C20 H20C 0.98
C21 C22 1.490(17)
C22 C25 1.44(2)
C22 C23 1.44(2)
C22 C24 1.58(3)
C23 H23A 0.98
C23 H23B 0.98
C23 H23C 0.98
C24 H24A 0.98
C24 H24B 0.98
C24 H24C 0.98
C25 H25A 0.98
C25 H25B 0.98
C25 H25C 0.98
C26 C27A 1.460(2)
C26 C27 1.69(5)
C31 C32 1.570(18)
C32 C34 1.52(2)
C32 C33 1.55(2)
C32 C35 1.59(2)
C33 H33A 0.98
C33 H33B 0.98
C33 H33C 0.98
C34 H34A 0.98
C34 H34B 0.98
C34 H34C 0.98
C35 H35A 0.98
C35 H35B 0.98
C35 H35C 0.98
C36 C37 1.494(19)
C37 C39 1.52(2)
C37 C40 1.54(2)
C37 C38 1.55(2)
C38 H38A 0.98
C38 H38B 0.98
C38 H38C 0.98
C39 H39A 0.98
C39 H39B 0.98
C39 H39C 0.98
C40 H40A 0.98
C40 H40B 0.98
C40 H40C 0.98
C27 C28A 1.06(8)
C27 C29A 1.30(6)
C27 C30A 1.94(9)
C28A C29A 1.98(9)
C28A H28A 0.98
C28A H28B 0.98
C28A H28C 0.98
C29A H29A 0.98
C29A H29B 0.98
C29A H29C 0.98
C30A H30A 0.98
C30A H30B 0.98
C30A H30C 0.98
C28 C27A 1.90(6)
C28 H28D 0.98
C28 H28E 0.98
C28 H28F 0.98
C29 C27A 1.26(5)
C29 H29D 0.98
C29 H29E 0.98
C29 H29F 0.98
C30 C27A 1.68(4)
C30 H30D 0.98
C30 H30F 0.98
C30 H30E 0.98

loop_
_platon_squeeze_void_nr
_platon_squeeze_void_average_x
_platon_squeeze_void_average_y
_platon_squeeze_void_average_z
_platon_squeeze_void_volume
_platon_squeeze_void_count_electrons
_platon_squeeze_void_content
1 -0.069 0.012 0.491 3033 1106 ' '
2 0.043 0.523 0.656 10 3 ' '
3 0.043 0.977 0.156 10 3 ' '
4 0.957 0.023 0.843 10 4 ' '
5 0.957 0.477 0.343 10 3 ' '
